data_1529269
loop_
_publ_author_name
'Malakhovskii, Alexander'
'Kutsak, Tatyana'
'Sukhachev, Alexander'
'Krylov, Alexander'
'Gudim, Irina'
'Alexandrovsky, Alexander'
'Molokeev, Maxim'

_publ_section_title
;
 Spectroscopic properties of ErAl3(BO3)4 single crystal
;
_journal_issue 0
_journal_name_full 'Chemical Physics'
_journal_page_first 137
_journal_paper_doi 10.1016/j.chemphys.2013.11.008
_journal_volume 428
_journal_year 2014
_chemical_formula_sum 'Al3 B4 Er O12'
_chemical_formula_weight 483.44
_chemical_name_systematic
; 
 ? 
;
_space_group_IT_number 155
_symmetry_cell_setting trigonal
_symmetry_space_group_name_Hall 'R 3 2"'
_symmetry_space_group_name_H-M 'R 3 2 :H'
_atom_sites_solution_hydrogens .
_atom_sites_solution_primary direct
_atom_sites_solution_secondary difmap
_audit_creation_method SHELXL-97
_cell_angle_alpha 90.00
_cell_angle_beta 90.00
_cell_angle_gamma 120.00
_cell_formula_units_Z 3
_cell_length_a 9.2833(7)
_cell_length_b 9.2833(7)
_cell_length_c 7.2234(6)
_cell_measurement_reflns_used 1752
_cell_measurement_temperature 296(2)
_cell_measurement_theta_max 29.26
_cell_measurement_theta_min 3.79
_cell_volume 539.11(7)
_computing_cell_refinement 'APEX2 v2010.3-0 (Bruker, 2003-2008)'
_computing_data_collection 'APEX2 v2010.3-0 (Bruker, 2003-2008)'
_computing_data_reduction 'SAINT+ v7.66A (Bruker, 2009)'
_computing_molecular_graphics 'DIAMOND v3.1 (Brandenburg, 2005)'
_computing_publication_material 'publCIF v1.9.9_c (Westrip, 2009)'
_computing_structure_refinement 'SHELXL-97 (Sheldrick, 2008)'
_computing_structure_solution 'SHELXS-97 (Sheldrick, 2008)'
_diffrn_ambient_temperature 296(2)
_diffrn_measured_fraction_theta_full 1.000
_diffrn_measured_fraction_theta_max 0.966
_diffrn_measurement_device_type 'SMART APEXII'
_diffrn_measurement_method 'phi and omega scans'
_diffrn_radiation_monochromator graphite
_diffrn_radiation_source 'fine-focus sealed tube'
_diffrn_radiation_type MoK\a
_diffrn_radiation_wavelength 0.71073
_diffrn_reflns_av_R_equivalents 0.0277
_diffrn_reflns_av_sigmaI/netI 0.0297
_diffrn_reflns_limit_h_max 12
_diffrn_reflns_limit_h_min -12
_diffrn_reflns_limit_k_max 12
_diffrn_reflns_limit_k_min -12
_diffrn_reflns_limit_l_max 9
_diffrn_reflns_limit_l_min -9
_diffrn_reflns_number 1707
_diffrn_reflns_theta_full 25.00
_diffrn_reflns_theta_max 29.74
_diffrn_reflns_theta_min 3.79
_exptl_absorpt_coefficient_mu 12.133
_exptl_absorpt_correction_T_max 0.7459
_exptl_absorpt_correction_T_min 0.4139
_exptl_absorpt_correction_type multi-scan
_exptl_absorpt_process_details
;
SADABS-2004/1. Bruker AXS Inc., Madison, Wisconsin, USA, 2004
;
_exptl_crystal_colour colourless
_exptl_crystal_density_diffrn 4.467
_exptl_crystal_density_method 'not measured'
_exptl_crystal_description bulk
_exptl_crystal_F_000 669
_exptl_crystal_size_max 0.3
_exptl_crystal_size_mid 0.2
_exptl_crystal_size_min 0.2
_refine_diff_density_max 0.770
_refine_diff_density_min -0.585
_refine_diff_density_rms 0.103
_refine_ls_abs_structure_details 'Flack H D (1983), Acta Cryst. A39, 876-881'
_refine_ls_abs_structure_Flack -0.056(11)
_refine_ls_extinction_coef 0.0249(9)
_refine_ls_extinction_expression Fc^*^=kFc[1+0.001xFc^2^\l^3^/sin(2\q)]^-1/4^
_refine_ls_extinction_method SHELXL
_refine_ls_goodness_of_fit_ref 0.929
_refine_ls_hydrogen_treatment .
_refine_ls_matrix_type full
_refine_ls_number_parameters 20
_refine_ls_number_reflns 329
_refine_ls_number_restraints 0
_refine_ls_restrained_S_all 0.929
_refine_ls_R_factor_all 0.0104
_refine_ls_R_factor_gt 0.0104
_refine_ls_shift/su_max 0.001
_refine_ls_shift/su_mean 0.000
_refine_ls_structure_factor_coef Fsqd
_refine_ls_weighting_details 'calc w=1/[\s^2^(Fo^2^)+(0.0000P)^2^+0.0000P] where P=(Fo^2^+2Fc^2^)/3'
_refine_ls_weighting_scheme calc
_refine_ls_wR_factor_gt 0.0237
_refine_ls_wR_factor_ref 0.0237
_reflns_number_gt 329
_reflns_number_total 329
_reflns_threshold_expression >2sigma(I)
_cod_data_source_file ErAl3B4O12.cif
_cod_data_source_block a
_cod_original_sg_symbol_Hall
;
R 3 2"
;
_cod_original_sg_symbol_H-M 'R 3 2'
_cod_database_code 1529269
_cod_database_fobs_code 1529269

loop_
_symmetry_equiv_pos_as_xyz
'x, y, z'
'-y, x-y, z'
'-x+y, -x, z'
'y, x, -z'
'x-y, -y, -z'
'-x, -x+y, -z'
'x+2/3, y+1/3, z+1/3'
'-y+2/3, x-y+1/3, z+1/3'
'-x+y+2/3, -x+1/3, z+1/3'
'y+2/3, x+1/3, -z+1/3'
'x-y+2/3, -y+1/3, -z+1/3'
'-x+2/3, -x+y+1/3, -z+1/3'
'x+1/3, y+2/3, z+2/3'
'-y+1/3, x-y+2/3, z+2/3'
'-x+y+1/3, -x+2/3, z+2/3'
'y+1/3, x+2/3, -z+2/3'
'x-y+1/3, -y+2/3, -z+2/3'
'-x+1/3, -x+y+2/3, -z+2/3'

loop_
_atom_site_label
_atom_site_type_symbol
_atom_site_fract_x
_atom_site_fract_y
_atom_site_fract_z
_atom_site_U_iso_or_equiv
_atom_site_adp_type
_atom_site_occupancy
_atom_site_symmetry_multiplicity
_atom_site_calc_flag
_atom_site_refinement_flags
_atom_site_disorder_assembly
_atom_site_disorder_group
Er Er 0.0000 0.0000 0.0000 0.00555(15) Uani 1 6 d S . .
Al Al 0.55597(16) 0.0000 0.0000 0.0048(3) Uani 1 2 d S . .
B1 B 0.0000 0.0000 0.5000 0.0062(12) Uiso 1 6 d S . .
B2 B 0.4423(7) 0.0000 0.5000 0.0073(10) Uiso 1 2 d S . .
O1 O 0.8510(3) 0.0000 0.5000 0.0068(6) Uiso 1 2 d S . .
O2 O 0.5916(5) 0.0000 0.5000 0.0083(8) Uiso 1 2 d S . .
O3 O 0.4492(3) 0.1494(3) 0.5206(3) 0.0072(4) Uiso 1 1 d . . .

loop_
_atom_site_aniso_label
_atom_site_aniso_U_11
_atom_site_aniso_U_22
_atom_site_aniso_U_33
_atom_site_aniso_U_23
_atom_site_aniso_U_13
_atom_site_aniso_U_12
Er 0.00595(16) 0.00595(16) 0.00474(17) 0.000 0.000 0.00298(8)
Al 0.0045(4) 0.0048(6) 0.0050(7) 0.0005(4) 0.0003(2) 0.0024(3)

loop_
_atom_type_symbol
_atom_type_description
_atom_type_scat_dispersion_real
_atom_type_scat_dispersion_imag
_atom_type_scat_source
B B 0.0013 0.0007 'International Tables Vol C Tables 4.2.6.8 and 6.1.1.4'
O O 0.0106 0.0060 'International Tables Vol C Tables 4.2.6.8 and 6.1.1.4'
Al Al 0.0645 0.0514 'International Tables Vol C Tables 4.2.6.8 and 6.1.1.4'
Er Er -0.2586 4.9576 'International Tables Vol C Tables 4.2.6.8 and 6.1.1.4'

loop_
_geom_angle_atom_site_label_1
_geom_angle_atom_site_label_2
_geom_angle_atom_site_label_3
_geom_angle
_geom_angle_site_symmetry_1
_geom_angle_site_symmetry_3
O3 Er O3 119.67(12) 15_554 12
O3 Er O3 144.95(12) 15_554 10_445
O3 Er O3 89.37(8) 12 10_445
O3 Er O3 89.37(8) 15_554 13_444
O3 Er O3 144.95(12) 12 13_444
O3 Er O3 73.04(11) 10_445 13_444
O3 Er O3 89.37(8) 15_554 14_544
O3 Er O3 73.04(11) 12 14_544
O3 Er O3 119.67(12) 10_445 14_544
O3 Er O3 89.37(8) 13_444 14_544
O3 Er O3 73.04(11) 15_554 11_455
O3 Er O3 89.37(8) 12 11_455
O3 Er O3 89.37(8) 10_445 11_455
O3 Er O3 119.67(12) 13_444 11_455
O3 Er O3 144.95(12) 14_544 11_455
O3 Er B2 26.13(11) 15_554 15_554
O3 Er B2 135.85(12) 12 15_554
O3 Er B2 118.93(11) 10_445 15_554
O3 Er B2 78.73(12) 13_444 15_554
O3 Er B2 112.79(7) 14_544 15_554
O3 Er B2 60.30(6) 11_455 15_554
O3 Er B2 135.85(12) 15_554 9_554
O3 Er B2 26.13(11) 12 9_554
O3 Er B2 78.73(12) 10_445 9_554
O3 Er B2 118.93(11) 13_444 9_554
O3 Er B2 60.30(6) 14_544 9_554
O3 Er B2 112.79(7) 11_455 9_554
B2 Er B2 159.3(2) 15_554 9_554
O3 Er B2 118.93(11) 15_554 8_444
O3 Er B2 112.79(7) 12 8_444
O3 Er B2 26.12(11) 10_445 8_444
O3 Er B2 60.30(6) 13_444 8_444
O3 Er B2 135.85(12) 14_544 8_444
O3 Er B2 78.73(12) 11_455 8_444
B2 Er B2 93.1(2) 15_554 8_444
B2 Er B2 104.847(11) 9_554 8_444
O3 Er B2 112.79(7) 15_554 13_444
O3 Er B2 118.93(11) 12 13_444
O3 Er B2 60.30(6) 10_445 13_444
O3 Er B2 26.12(11) 13_444 13_444
O3 Er B2 78.73(12) 14_544 13_444
O3 Er B2 135.85(12) 11_455 13_444
B2 Er B2 104.847(11) 15_554 13_444
B2 Er B2 93.1(2) 9_554 13_444
B2 Er B2 59.81(16) 8_444 13_444
O3 Er B2 78.73(12) 15_554 14_544
O3 Er B2 60.30(6) 12 14_544
O3 Er B2 135.85(12) 10_445 14_544
O3 Er B2 112.79(7) 13_444 14_544
O3 Er B2 26.12(11) 14_544 14_544
O3 Er B2 118.93(11) 11_455 14_544
B2 Er B2 104.846(11) 15_554 14_544
B2 Er B2 59.81(16) 9_554 14_544
B2 Er B2 159.3(2) 8_444 14_544
B2 Er B2 104.845(11) 13_444 14_544
O3 Er B2 60.30(6) 15_554 7_454
O3 Er B2 78.73(12) 12 7_454
O3 Er B2 112.79(7) 10_445 7_454
O3 Er B2 135.85(12) 13_444 7_454
O3 Er B2 118.93(11) 14_544 7_454
O3 Er B2 26.12(11) 11_455 7_454
B2 Er B2 59.81(16) 15_554 7_454
B2 Er B2 104.846(11) 9_554 7_454
B2 Er B2 104.845(11) 8_444 7_454
B2 Er B2 159.3(2) 13_444 7_454
B2 Er B2 93.1(2) 14_544 7_454
O3 Al O3 98.27(16) 16_545 9_554
O3 Al O1 91.57(10) 16_545 8_544
O3 Al O1 95.15(8) 9_554 8_544
O3 Al O1 95.15(8) 16_545 15_654
O3 Al O1 91.58(10) 9_554 15_654
O1 Al O1 169.71(14) 8_544 15_654
O3 Al O2 168.22(12) 16_545 8_544
O3 Al O2 87.49(7) 9_554 8_544
O1 Al O2 77.62(14) 8_544 8_544
O1 Al O2 94.95(10) 15_654 8_544
O3 Al O2 87.49(7) 16_545 15_654
O3 Al O2 168.22(12) 9_554 15_654
O1 Al O2 94.95(10) 8_544 15_654
O1 Al O2 77.62(14) 15_654 15_654
O2 Al O2 88.76(6) 8_544 15_654
O3 Al Al 91.71(7) 16_545 8_545
O3 Al Al 130.07(7) 9_554 8_545
O1 Al Al 133.52(4) 8_544 8_545
O1 Al Al 38.66(8) 15_654 8_545
O2 Al Al 92.39(9) 8_544 8_545
O2 Al Al 38.96(10) 15_654 8_545
O3 Al Al 130.07(7) 16_545 15_654
O3 Al Al 91.71(7) 9_554 15_654
O1 Al Al 38.66(8) 8_544 15_654
O1 Al Al 133.52(4) 15_654 15_654
O2 Al Al 38.96(10) 8_544 15_654
O2 Al Al 92.39(9) 15_654 15_654
Al Al Al 118.03(6) 8_545 15_654
O1 B1 O1 120.0 3_665 1_455
O1 B1 O1 120.0 3_665 2_545
O1 B1 O1 120.000(1) 1_455 2_545
O3 B2 O3 125.1(5) . 5_556
O3 B2 O2 117.5(2) . .
O3 B2 O2 117.5(2) 5_556 .
O3 B2 Er 48.43(12) . 7
O3 B2 Er 145.99(19) 5_556 7
O2 B2 Er 79.67(11) . 7
O3 B2 Er 145.99(19) . 13_545
O3 B2 Er 48.44(12) 5_556 13_545
O2 B2 Er 79.66(11) . 13_545
Er B2 Er 159.3(2) 7 13_545
B1 O1 Al 128.66(8) 1_655 15_655
B1 O1 Al 128.66(8) 1_655 8_545
Al O1 Al 102.68(16) 15_655 8_545
B2 O2 Al 128.96(10) . 8_545
B2 O2 Al 128.96(10) . 15_655
Al O2 Al 102.08(19) 8_545 15_655
B2 O3 Al 133.7(2) . 14_545
B2 O3 Er 105.4(2) . 7
Al O3 Er 120.75(12) 14_545 7

loop_
_geom_bond_atom_site_label_1
_geom_bond_atom_site_label_2
_geom_bond_distance
_geom_bond_site_symmetry_2
Er O3 2.318(2) 15_554
Er O3 2.318(2) 12
Er O3 2.318(2) 10_445
Er O3 2.318(2) 13_444
Er O3 2.318(2) 14_544
Er O3 2.318(2) 11_455
Er B2 2.986(6) 15_554
Er B2 2.986(6) 9_554
Er B2 2.986(4) 8_444
Er B2 2.9863(11) 13_444
Er B2 2.986(4) 14_544
Er B2 2.9863(11) 7_454
Al O3 1.861(2) 16_545
Al O3 1.861(2) 9_554
Al O1 1.917(2) 8_544
Al O1 1.917(2) 15_654
Al O2 1.925(3) 8_544
Al O2 1.925(3) 15_654
Al Al 2.9942(15) 8_545
Al Al 2.9943(15) 15_654
B1 O1 1.383(3) 3_665
B1 O1 1.383(3) 1_455
B1 O1 1.383(3) 2_545
B2 O3 1.364(4) .
B2 O3 1.364(4) 5_556
B2 O2 1.386(8) .
B2 Er 2.9863(11) 7
B2 Er 2.9863(11) 13_545
O1 B1 1.383(3) 1_655
O1 Al 1.917(2) 15_655
O1 Al 1.917(2) 8_545
O2 Al 1.925(3) 8_545
O2 Al 1.925(3) 15_655
O3 Al 1.861(2) 14_545
O3 Er 2.318(2) 7
